data_7160419
loop_
_publ_author_name
'Liu, Yan'
'Zhang, Xiang-Xin'
'Li, Xue-Ting'
'Xu, Su-Yang'
'Ji, Ding-Wei'
'Chen, Qing-An'

_publ_section_title
;
 Construction of multi-functionalized carbon chains by Ni-catalyzed
 carbosulfonylation of butadiene.
;
_journal_issue 15
_journal_name_full 'Organic &amp; biomolecular chemistry'
_journal_page_first 3619
_journal_page_last 3628
_journal_paper_doi 10.1039/d5ob00402k
_journal_volume 23
_journal_year 2025
_chemical_formula_moiety 'C16 H16 O2 S'
_chemical_formula_sum 'C16 H16 O2 S'
_chemical_formula_weight 272.35
_space_group_crystal_system monoclinic
_space_group_IT_number 14
_space_group_name_Hall '-P 2yn'
_space_group_name_H-M_alt 'P 1 21/n 1'
_atom_sites_solution_hydrogens geom
_atom_sites_solution_primary direct
_audit_block_doi 10.5517/ccdc.csd.cc2jdf6l
_audit_creation_date 2024-01-22
_audit_creation_method
;
Olex2 1.2
(compiled 2018.05.29 svn.r3508 for OlexSys, GUI svn.r5506)
;
_audit_update_record
;
2024-02-27 deposited with the CCDC.	2025-03-13 downloaded from the CCDC.
;
_cell_angle_alpha 90
_cell_angle_beta 108.564(2)
_cell_angle_gamma 90
_cell_formula_units_Z 4
_cell_length_a 9.78749(19)
_cell_length_b 15.2412(2)
_cell_length_c 10.1184(2)
_cell_measurement_reflns_used 8563
_cell_measurement_temperature 293(2)
_cell_measurement_theta_max 76.6890
_cell_measurement_theta_min 4.8230
_cell_volume 1430.86(5)
_computing_cell_refinement 'CrysAlisPro 1.171.43.101a (Rigaku OD, 2023)'
_computing_data_collection 'CrysAlisPro 1.171.43.101a (Rigaku OD, 2023)'
_computing_data_reduction 'CrysAlisPro 1.171.43.101a (Rigaku OD, 2023)'
_computing_molecular_graphics 'Olex2 (Dolomanov et al., 2009)'
_computing_publication_material 'Olex2 (Dolomanov et al., 2009)'
_computing_structure_refinement 'ShelXL (Sheldrick, 2015)'
_computing_structure_solution 'ShelXS (Sheldrick, 2008)'
_diffrn_ambient_temperature 293(2)
_diffrn_detector 'Hybrid Pixel Array Detector'
_diffrn_detector_area_resol_mean 10.0000
_diffrn_detector_type HyPix
_diffrn_measured_fraction_theta_full 1.000
_diffrn_measured_fraction_theta_max 0.977
_diffrn_measurement_details
;
List of Runs (angles in degrees, time in seconds):

  # Type    Start    End  Width  t~exp~   \w     \q     \k     \f   Frames
#--------------------------------------------------------------------------
  1  \w     33.00  64.00   0.50    0.05    --   48.96 -57.00  90.00   62
  2  \w    -12.00  31.00   0.50    0.05    --   48.96 -57.00  90.00   86
  3  \w    -22.00  26.00   0.50    0.05    --   48.96 -19.00  90.00   96
  4  \w    -24.00  26.00   0.50    0.05    --   48.96 -19.00 150.00  100
  5  \w    -25.00  43.00   0.50    0.05    --   48.96 -38.00 -30.00  136
  6  \w    -15.00  24.00   0.50    0.05    --   48.96 -19.00-120.00   78
  7  \w    -26.00  21.00   0.50    0.05    --   48.96 -19.00-150.00   94
  8  \w    -19.00  64.00   0.50    0.05    --   48.96 -57.00-150.00  166
  9  \w     43.00 112.00   0.50    0.20    --  107.98-125.00-180.00  138
 10  \w     41.00  90.00   0.50    0.20    --  107.98 -77.00 -60.00   98
 11  \w     48.00  94.00   0.50    0.20    --  107.98-125.00 -30.00   92
 12  \w     80.00 105.00   0.50    0.20    --  107.98 -77.00   0.00   50
 13  \w     37.00  86.00   0.50    0.20    --  107.98 -95.00  30.00   98
 14  \w     40.00  72.00   0.50    0.20    --  107.98 -77.00 150.00   64
 15  \w     38.00  64.00   0.50    0.20    --  107.98 -61.00  90.00   52
 16  \w     35.00  71.00   0.50    0.20    --  107.98 -61.00  60.00   72
 17  \w     39.00  64.00   0.50    0.20    --  107.98 -61.00-150.00   50
 18  \w     90.00 133.00   0.50    0.20    --  107.98  15.00  30.00   86
 19  \w    137.00 177.00   0.50    0.20    --  107.98  15.00  30.00   80
 20  \w    100.00 154.00   0.50    0.20    --  107.98  77.00-150.00  108
 21  \w     96.00 178.00   0.50    0.20    --  107.98  15.00 -60.00  164
 22  \w     81.00 117.00   0.50    0.05    --   48.96 125.00 150.00   72
 23  \w    -64.00 -38.00   0.50    0.20    -- -105.48  61.00  90.00   52
 24  \w   -104.00 -36.00   0.50    0.20    -- -105.48 125.00  60.00  136
 25  \w    -68.00 -38.00   0.50    0.20    -- -105.48 139.00 -67.89   60
 26  \w   -122.00 -71.00   0.50    0.20    -- -105.48 139.00 -67.89  102
 27  \w   -121.00 -51.00   0.50    0.20    -- -105.48 138.00-156.96  140
 28  \w    -72.00 -46.00   0.50    0.05    --  -46.46 125.00-120.00   52
 29  \w    -60.00 -35.00   0.50    0.20    -- -105.48 125.00   0.00   50
 30  \w   -111.00 -83.00   0.50    0.20    -- -105.48 125.00   0.00   56
 31  \w   -111.00 -85.00   0.50    0.20    -- -105.48 125.00 120.00   52
 32  \w   -176.00-150.00   0.50    0.20    -- -105.48 -15.00 150.00   52
 33  \w   -145.00 -93.00   0.50    0.20    -- -105.48 -15.00 150.00  104
 34  \w   -174.00 -89.00   0.50    0.20    -- -105.48-125.00  90.00  170
 35  \w   -115.00 -90.00   0.50    0.20    -- -105.48 -30.00 -60.00   50
 36  \w   -174.00-135.00   0.50    0.20    -- -105.48 -30.00 -60.00   78
;
_diffrn_measurement_device 'four-circle diffractometer'
_diffrn_measurement_device_type 'XtaLAB Synergy, Single source at home/near, HyPix'
_diffrn_measurement_method '\w scans'
_diffrn_orient_matrix_type 'CrysAlisPro convention (1999,Acta A55,543-557)'
_diffrn_orient_matrix_UB_11 0.1199950000
_diffrn_orient_matrix_UB_12 -0.0411541000
_diffrn_orient_matrix_UB_13 -0.0481040000
_diffrn_orient_matrix_UB_21 0.0683966000
_diffrn_orient_matrix_UB_22 -0.0400289000
_diffrn_orient_matrix_UB_23 0.1459828000
_diffrn_orient_matrix_UB_31 -0.0921208000
_diffrn_orient_matrix_UB_32 -0.0832427000
_diffrn_orient_matrix_UB_33 -0.0464700000
_diffrn_radiation_monochromator mirror
_diffrn_radiation_probe x-ray
_diffrn_radiation_type CuK\a
_diffrn_radiation_wavelength 1.54184
_diffrn_reflns_av_R_equivalents 0.0349
_diffrn_reflns_av_unetI/netI 0.0259
_diffrn_reflns_Laue_measured_fraction_full 1.000
_diffrn_reflns_Laue_measured_fraction_max 0.977
_diffrn_reflns_limit_h_max 11
_diffrn_reflns_limit_h_min -11
_diffrn_reflns_limit_k_max 15
_diffrn_reflns_limit_k_min -19
_diffrn_reflns_limit_l_max 12
_diffrn_reflns_limit_l_min -12
_diffrn_reflns_number 14904
_diffrn_reflns_point_group_measured_fraction_full 1.000
_diffrn_reflns_point_group_measured_fraction_max 0.977
_diffrn_reflns_theta_full 67.684
_diffrn_reflns_theta_max 76.481
_diffrn_reflns_theta_min 5.449
_diffrn_source 'micro-focus sealed X-ray tube'
_diffrn_source_type 'PhotonJet (Cu) X-ray Source'
_exptl_absorpt_coefficient_mu 1.964
_exptl_absorpt_correction_T_max 1.00000
_exptl_absorpt_correction_T_min 0.90754
_exptl_absorpt_correction_type multi-scan
_exptl_absorpt_process_details
;
CrysAlisPro 1.171.43.101a (Rigaku Oxford Diffraction, 2023)
Empirical absorption correction using spherical harmonics,
implemented in SCALE3 ABSPACK scaling algorithm.
;
_exptl_crystal_density_diffrn 1.264
_exptl_crystal_description block
_exptl_crystal_F_000 576
_exptl_crystal_size_max 0.19
_exptl_crystal_size_mid 0.16
_exptl_crystal_size_min 0.12
_refine_diff_density_max 0.351
_refine_diff_density_min -0.508
_refine_diff_density_rms 0.099
_refine_ls_extinction_method none
_refine_ls_goodness_of_fit_ref 1.068
_refine_ls_hydrogen_treatment constr
_refine_ls_matrix_type full
_refine_ls_number_parameters 172
_refine_ls_number_reflns 2936
_refine_ls_number_restraints 0
_refine_ls_restrained_S_all 1.068
_refine_ls_R_factor_all 0.0626
_refine_ls_R_factor_gt 0.0565
_refine_ls_shift/su_max 0.000
_refine_ls_shift/su_mean 0.000
_refine_ls_structure_factor_coef Fsqd
_refine_ls_weighting_details 'w=1/[\s^2^(Fo^2^)+(0.1022P)^2^+0.2108P] where P=(Fo^2^+2Fc^2^)/3'
_refine_ls_weighting_scheme calc
_refine_ls_wR_factor_gt 0.1562
_refine_ls_wR_factor_ref 0.1644
_reflns_Friedel_coverage 0.000
_reflns_number_gt 2487
_reflns_number_total 2936
_reflns_threshold_expression 'I > 2\s(I)'
_cod_data_source_file d5ob00402k2.cif
_cod_data_source_block 1002-0122_auto
_cod_depositor_comments 'Adding full bibliography for 7160419--7160421.cif.'
_cod_database_code 7160419
_shelx_shelxl_version_number 2014/7
_shelx_space_group_comment
;
The symmetry employed for this shelxl refinement is uniquely defined
by the following loop, which should always be used as a source of
symmetry information in preference to the above space-group names.
They are only intended as comments.
;
_shelx_estimated_absorpt_t_max 0.798
_shelx_estimated_absorpt_t_min 0.707
_diffrn_oxdiff_digest_frames
;
0162839c33c6544cb8aab7240d5ea8c1a6000626823
;
_reflns_odcompleteness_completeness 100.00
_reflns_odcompleteness_iscentric 1
_reflns_odcompleteness_theta 66.97
_olex2_refinement_description
;
1. Fixed Uiso
 At 1.2 times of:
  All C(H) groups, All C(H,H) groups
2.a Secondary CH2 refined with riding coordinates:
 C12(H12A,H12B), C13(H13A,H13B)
2.b Aromatic/amide H refined with riding coordinates:
 C2(H2), C4(H4), C7(H7), C8(H8), C9(H9), C10(H10), C11(H11), C14(H14),
 C15(H15), C16(H16), C17(H17), C18(H18)
;
_olex2_submission_special_instructions 'No special instructions were received'
_oxdiff_exptl_absorpt_empirical_details
;
Empirical correction (ABSPACK) includes:
- Absorption correction using spherical harmonics
- Frame scaling
;
_oxdiff_exptl_absorpt_empirical_full_max 1.379
_oxdiff_exptl_absorpt_empirical_full_min 0.720

loop_
_space_group_symop_operation_xyz
'x, y, z'
'-x+1/2, y+1/2, -z+1/2'
'-x, -y, -z'
'x-1/2, -y-1/2, z-1/2'

loop_
_atom_site_label
_atom_site_type_symbol
_atom_site_fract_x
_atom_site_fract_y
_atom_site_fract_z
_atom_site_U_iso_or_equiv
_atom_site_adp_type
_atom_site_occupancy
_atom_site_site_symmetry_order
_atom_site_calc_flag
_atom_site_refinement_flags_posn
_atom_site_refinement_flags_adp
_atom_site_refinement_flags_occupancy
_atom_site_disorder_assembly
_atom_site_disorder_group
S1 S 0.37583(5) 0.22966(3) 0.46767(5) 0.0644(2) Uani 1 1 d . . . . .
C1 C 0.30209(18) 0.13950(11) 0.35917(18) 0.0492(4) Uani 1 1 d . . . . .
C2 C 0.3225(2) 0.05582(13) 0.4140(2) 0.0603(5) Uani 1 1 d . . . . .
H2 H 0.3713 0.0467 0.5081 0.072 Uiso 1 1 calc R . . . .
O3 O 0.4465(2) 0.28623(11) 0.3961(2) 0.0928(6) Uani 1 1 d . . . . .
C4 C 0.2277(2) 0.15425(13) 0.2202(2) 0.0611(5) Uani 1 1 d . . . . .
H4 H 0.2148 0.2110 0.1846 0.073 Uiso 1 1 calc R . . . .
O5 O 0.4580(2) 0.19697(14) 0.60166(19) 0.1007(6) Uani 1 1 d . . . . .
C6 C -0.1972(2) 0.10896(16) 0.3611(2) 0.0712(6) Uani 1 1 d . . . . .
C7 C 0.2687(2) -0.01401(13) 0.3258(3) 0.0719(6) Uani 1 1 d . . . . .
H7 H 0.2831 -0.0710 0.3602 0.086 Uiso 1 1 calc R . . . .
C8 C 0.1941(2) 0.00033(15) 0.1875(3) 0.0748(6) Uani 1 1 d . . . . .
H8 H 0.1576 -0.0471 0.1290 0.090 Uiso 1 1 calc R . . . .
C9 C -0.0161(3) 0.22946(15) 0.4384(3) 0.0772(6) Uani 1 1 d . . . . .
H9 H -0.0406 0.2565 0.3515 0.093 Uiso 1 1 calc R . . . .
C10 C 0.1731(2) 0.08376(17) 0.1353(2) 0.0745(6) Uani 1 1 d . . . . .
H10 H 0.1216 0.0928 0.0418 0.089 Uiso 1 1 calc R . . . .
C11 C -0.1656(3) -0.01976(18) 0.2378(3) 0.0842(7) Uani 1 1 d . . . . .
H11 H -0.1048 -0.0609 0.2178 0.101 Uiso 1 1 calc R . . . .
C12 C 0.2248(3) 0.29154(16) 0.4792(3) 0.0815(7) Uani 1 1 d . . . . .
H12A H 0.2597 0.3374 0.5482 0.098 Uiso 1 1 calc R . . . .
H12B H 0.1793 0.3198 0.3901 0.098 Uiso 1 1 calc R . . . .
C13 C -0.1335(3) 0.1802(2) 0.4675(3) 0.0964(9) Uani 1 1 d . . . . .
H13A H -0.2092 0.2209 0.4689 0.116 Uiso 1 1 calc R . . . .
H13B H -0.0965 0.1538 0.5592 0.116 Uiso 1 1 calc R . . . .
C14 C -0.3441(3) 0.1034(2) 0.2937(3) 0.0822(7) Uani 1 1 d . . . . .
H14 H -0.4050 0.1459 0.3101 0.099 Uiso 1 1 calc R . . . .
C15 C -0.1094(2) 0.04722(17) 0.3295(3) 0.0781(6) Uani 1 1 d . . . . .
H15 H -0.0101 0.0511 0.3713 0.094 Uiso 1 1 calc R . . . .
C16 C 0.1154(3) 0.24017(16) 0.5163(3) 0.0761(6) Uani 1 1 d . . . . .
H16 H 0.1433 0.2132 0.6033 0.091 Uiso 1 1 calc R . . . .
C17 C -0.4011(3) 0.0358(2) 0.2028(3) 0.0930(9) Uani 1 1 d . . . . .
H17 H -0.5003 0.0322 0.1601 0.112 Uiso 1 1 calc R . . . .
C18 C -0.3134(3) -0.0257(2) 0.1751(3) 0.0911(8) Uani 1 1 d . . . . .
H18 H -0.3525 -0.0716 0.1142 0.109 Uiso 1 1 calc R . . . .

loop_
_atom_site_aniso_label
_atom_site_aniso_U_11
_atom_site_aniso_U_22
_atom_site_aniso_U_33
_atom_site_aniso_U_23
_atom_site_aniso_U_13
_atom_site_aniso_U_12
S1 0.0645(3) 0.0546(3) 0.0701(4) -0.0136(2) 0.0160(2) -0.01381(19)
C1 0.0471(8) 0.0460(8) 0.0527(9) -0.0028(7) 0.0134(7) -0.0011(6)
C2 0.0619(11) 0.0528(10) 0.0628(11) 0.0065(8) 0.0148(8) 0.0008(8)
O3 0.1043(14) 0.0656(9) 0.1195(15) -0.0170(9) 0.0510(12) -0.0329(9)
C4 0.0648(11) 0.0555(10) 0.0579(10) 0.0038(8) 0.0122(8) 0.0105(8)
O5 0.1087(14) 0.0949(13) 0.0692(10) -0.0151(9) -0.0131(9) -0.0152(11)
C6 0.0591(11) 0.0842(14) 0.0775(13) 0.0004(11) 0.0317(10) -0.0035(10)
C7 0.0733(13) 0.0427(9) 0.1026(17) -0.0032(10) 0.0322(12) -0.0016(8)
C8 0.0606(11) 0.0662(13) 0.0930(16) -0.0327(11) 0.0180(11) -0.0020(9)
C9 0.0880(17) 0.0702(14) 0.0829(15) -0.0135(11) 0.0406(13) -0.0029(11)
C10 0.0680(12) 0.0850(15) 0.0595(11) -0.0162(10) 0.0048(9) 0.0128(11)
C11 0.0854(16) 0.0824(16) 0.0809(15) -0.0032(12) 0.0211(12) 0.0003(12)
C12 0.0998(17) 0.0582(12) 0.0970(17) -0.0186(11) 0.0461(14) -0.0111(11)
C13 0.0913(18) 0.107(2) 0.108(2) -0.0257(16) 0.0564(17) -0.0116(15)
C14 0.0605(12) 0.1052(19) 0.0890(16) 0.0191(14) 0.0353(11) 0.0059(12)
C15 0.0566(11) 0.0915(16) 0.0828(14) -0.0103(12) 0.0174(10) -0.0002(10)
C16 0.0917(17) 0.0648(13) 0.0818(15) -0.0161(10) 0.0417(14) -0.0106(11)
C17 0.0588(13) 0.133(2) 0.0804(16) 0.0209(16) 0.0121(11) -0.0196(15)
C18 0.0933(18) 0.0991(19) 0.0726(15) 0.0040(13) 0.0145(13) -0.0324(16)

loop_
_atom_type_symbol
_atom_type_description
_atom_type_scat_dispersion_real
_atom_type_scat_dispersion_imag
_atom_type_scat_source
C C 0.0181 0.0091 'International Tables Vol C Tables 4.2.6.8 and 6.1.1.4'
H H 0.0000 0.0000 'International Tables Vol C Tables 4.2.6.8 and 6.1.1.4'
O O 0.0492 0.0322 'International Tables Vol C Tables 4.2.6.8 and 6.1.1.4'
S S 0.3331 0.5567 'International Tables Vol C Tables 4.2.6.8 and 6.1.1.4'

loop_
_geom_angle_atom_site_label_1
_geom_angle_atom_site_label_2
_geom_angle_atom_site_label_3
_geom_angle
_geom_angle_site_symmetry_1
_geom_angle_site_symmetry_3
_geom_angle_publ_flag
C1 S1 C12 105.58(10) . . ?
O3 S1 C1 108.73(10) . . ?
O3 S1 C12 104.90(13) . . ?
O5 S1 C1 108.32(10) . . ?
O5 S1 O3 118.14(13) . . ?
O5 S1 C12 110.46(14) . . ?
C2 C1 S1 119.47(14) . . ?
C2 C1 C4 121.45(17) . . ?
C4 C1 S1 119.06(14) . . ?
C1 C2 C7 118.45(19) . . ?
C10 C4 C1 118.92(19) . . ?
C14 C6 C13 121.4(2) . . ?
C15 C6 C13 120.5(2) . . ?
C15 C6 C14 118.1(2) . . ?
C8 C7 C2 120.3(2) . . ?
C10 C8 C7 120.48(19) . . ?
C16 C9 C13 129.1(3) . . ?
C8 C10 C4 120.4(2) . . ?
C15 C11 C18 119.6(3) . . ?
C16 C12 S1 114.88(19) . . ?
C9 C13 C6 113.1(2) . . ?
C17 C14 C6 120.8(3) . . ?
C11 C15 C6 121.3(2) . . ?
C9 C16 C12 125.3(3) . . ?
C18 C17 C14 120.4(2) . . ?
C17 C18 C11 119.7(3) . . ?

loop_
_geom_bond_atom_site_label_1
_geom_bond_atom_site_label_2
_geom_bond_distance
_geom_bond_site_symmetry_2
_geom_bond_publ_flag
S1 C1 1.7635(17) . ?
S1 O3 1.4372(19) . ?
S1 O5 1.4280(19) . ?
S1 C12 1.789(3) . ?
C1 C2 1.380(2) . ?
C1 C4 1.381(3) . ?
C2 C7 1.381(3) . ?
C4 C10 1.373(3) . ?
C6 C13 1.517(4) . ?
C6 C14 1.384(3) . ?
C6 C15 1.379(3) . ?
C7 C8 1.374(4) . ?
C8 C10 1.367(4) . ?
C9 C13 1.478(4) . ?
C9 C16 1.288(4) . ?
C11 C15 1.371(4) . ?
C11 C18 1.386(4) . ?
C12 C16 1.468(4) . ?
C14 C17 1.375(4) . ?
C17 C18 1.360(4) . ?
